data_2210954
loop_
_publ_author_name
'Ze-Bao Zheng'

_publ_section_title <i>N</i>'-[(1<i>E</i>)-(2-Chlorophenyl)methylene]-4-(quinolin-8-yloxy)butanohydrazide
_journal_coeditor_code CV2139
_journal_issue 11
_journal_name_full 'Acta Crystallographica Section E'
_journal_page_first o5146
_journal_page_last o5147
_journal_paper_doi 10.1107/S1600536806043194
_journal_volume 62
_journal_year 2006
_chemical_formula_iupac 'C20 H18 Cl N3 O2'
_chemical_formula_moiety 'C20 H18 Cl N3 O2'
_chemical_formula_sum 'C20 H18 Cl N3 O2'
_chemical_formula_weight 367.82
_chemical_melting_point 453
_chemical_name_systematic
;
N'-[(1E)-(2-Chlorophenyl)methylene]-4-(quinolin-8-yloxy)butanohydrazide
;
_space_group_IT_number 2
_symmetry_cell_setting triclinic
_symmetry_space_group_name_Hall '-P 1'
_symmetry_space_group_name_H-M 'P -1'
_atom_sites_solution_hydrogens geom
_atom_sites_solution_primary direct
_atom_sites_solution_secondary difmap
_cell_angle_alpha 66.9660(10)
_cell_angle_beta 66.8770(10)
_cell_angle_gamma 70.1130(10)
_cell_formula_units_Z 2
_cell_length_a 10.0947(10)
_cell_length_b 10.4098(10)
_cell_length_c 10.6070(10)
_cell_measurement_reflns_used 3585
_cell_measurement_temperature 293(2)
_cell_measurement_theta_max 28.01
_cell_measurement_theta_min 2.58
_cell_volume 920.16(15)
_computing_cell_refinement SMART
_computing_data_collection 'SMART (Siemens, 1996)'
_computing_data_reduction 'SAINT (Siemens, 1996)'
_computing_molecular_graphics 'SHELXTL (Sheldrick, 1997b)'
_computing_publication_material SHELXTL
_computing_structure_refinement 'SHELXL97 (Sheldrick, 1997a)'
_computing_structure_solution 'SHELXS97 (Sheldrick, 1997a)'
_diffrn_ambient_temperature 293(2)
_diffrn_measured_fraction_theta_full 0.994
_diffrn_measured_fraction_theta_max 0.994
_diffrn_measurement_device_type 'Bruker SMART CCD area-detector'
_diffrn_measurement_method '\f and \w'
_diffrn_radiation_monochromator graphite
_diffrn_radiation_source 'fine-focus sealed tube'
_diffrn_radiation_type MoK\a
_diffrn_radiation_wavelength 0.71073
_diffrn_reflns_av_R_equivalents 0.0234
_diffrn_reflns_av_sigmaI/netI 0.0243
_diffrn_reflns_limit_h_max 11
_diffrn_reflns_limit_h_min -12
_diffrn_reflns_limit_k_max 12
_diffrn_reflns_limit_k_min -12
_diffrn_reflns_limit_l_max 12
_diffrn_reflns_limit_l_min -12
_diffrn_reflns_number 10595
_diffrn_reflns_theta_full 25.00
_diffrn_reflns_theta_max 25.00
_diffrn_reflns_theta_min 2.18
_diffrn_standards_decay_% 0
_diffrn_standards_interval_count 0
_diffrn_standards_number 0
_exptl_absorpt_coefficient_mu 0.227
_exptl_absorpt_correction_T_max 0.9777
_exptl_absorpt_correction_T_min 0.9249
_exptl_absorpt_correction_type multi-scan
_exptl_absorpt_process_details '(SADABS; Sheldrick, 1996)'
_exptl_crystal_colour colourless
_exptl_crystal_density_diffrn 1.328
_exptl_crystal_density_method 'not measured'
_exptl_crystal_description block
_exptl_crystal_F_000 384
_exptl_crystal_size_max 0.35
_exptl_crystal_size_mid 0.24
_exptl_crystal_size_min 0.10
_refine_diff_density_max 0.154
_refine_diff_density_min -0.216
_refine_ls_extinction_coef 0.024(3)
_refine_ls_extinction_expression Fc^*^=kFc[1+0.001xFc^2^\l^3^/sin(2\q)]^-1/4^
_refine_ls_extinction_method SHELXL97
_refine_ls_goodness_of_fit_ref 1.000
_refine_ls_hydrogen_treatment constr
_refine_ls_matrix_type full
_refine_ls_number_parameters 236
_refine_ls_number_reflns 3216
_refine_ls_number_restraints 0
_refine_ls_restrained_S_all 1.000
_refine_ls_R_factor_all 0.0459
_refine_ls_R_factor_gt 0.0341
_refine_ls_shift/su_max 0.001
_refine_ls_shift/su_mean 0.000
_refine_ls_structure_factor_coef Fsqd
_refine_ls_weighting_details 'calc w=1/[\s^2^(Fo^2^)+(0.0469P)^2^+0.1864P] where P=(Fo^2^+2Fc^2^)/3'
_refine_ls_weighting_scheme calc
_refine_ls_wR_factor_gt 0.0891
_refine_ls_wR_factor_ref 0.0980
_reflns_number_gt 2536
_reflns_number_total 3216
_reflns_threshold_expression I>2\s(I)
_cod_data_source_file cv2139.cif
_cod_data_source_block I
_cod_database_code 2210954
_cod_database_fobs_code 2210954

loop_
_symmetry_equiv_pos_as_xyz
'x, y, z'
'-x, -y, -z'

loop_
_atom_site_type_symbol
_atom_site_label
_atom_site_fract_x
_atom_site_fract_y
_atom_site_fract_z
_atom_site_U_iso_or_equiv
_atom_site_adp_type
_atom_site_calc_flag
_atom_site_refinement_flags
_atom_site_occupancy
Cl Cl1 0.95065(6) 0.80724(6) 0.50299(6) 0.0822(2) Uani d . 1
O O1 0.44358(13) 0.11369(12) 0.70264(12) 0.0611(3) Uani d . 1
O O2 0.68146(17) 0.42683(15) 0.25261(12) 0.0773(4) Uani d . 1
N N1 0.16997(15) 0.21535(14) 0.84805(14) 0.0534(4) Uani d . 1
N N2 0.72243(16) 0.52490(15) 0.38338(13) 0.0551(4) Uani d . 1
H H2 0.7435 0.5975 0.3102 0.066 Uiso calc R 1
N N3 0.72591(15) 0.51723(14) 0.51392(13) 0.0496(3) Uani d . 1
C C1 0.39039(19) 0.02947(16) 0.83878(17) 0.0515(4) Uani d . 1
C C2 0.4668(2) -0.09998(18) 0.9034(2) 0.0678(5) Uani d . 1
H H2A 0.5625 -0.1369 0.8538 0.081 Uiso calc R 1
C C3 0.4012(2) -0.1774(2) 1.0446(2) 0.0735(6) Uani d . 1
H H3 0.4556 -0.2638 1.0884 0.088 Uiso calc R 1
C C4 0.2607(2) -0.12932(19) 1.11827(19) 0.0658(5) Uani d . 1
H H4 0.2189 -0.1835 1.2109 0.079 Uiso calc R 1
C C5 0.17752(19) 0.00312(17) 1.05465(16) 0.0507(4) Uani d . 1
C C6 0.0292(2) 0.0594(2) 1.12157(18) 0.0593(5) Uani d . 1
H H6 -0.0188 0.0084 1.2134 0.071 Uiso calc R 1
C C7 -0.0442(2) 0.1869(2) 1.05387(19) 0.0630(5) Uani d . 1
H H7 -0.1426 0.2238 1.0971 0.076 Uiso calc R 1
C C8 0.0323(2) 0.2614(2) 0.9170(2) 0.0632(5) Uani d . 1
H H8 -0.0179 0.3499 0.8716 0.076 Uiso calc R 1
C C9 0.24365(18) 0.08544(16) 0.91404(16) 0.0459(4) Uani d . 1
C C10 0.5853(2) 0.05716(18) 0.61609(19) 0.0610(5) Uani d . 1
H H10A 0.5816 -0.0254 0.5974 0.073 Uiso calc R 1
H H10B 0.6588 0.0278 0.6652 0.073 Uiso calc R 1
C C11 0.6244(2) 0.17412(18) 0.47688(17) 0.0574(4) Uani d . 1
H H11A 0.5445 0.2105 0.4345 0.069 Uiso calc R 1
H H11B 0.7123 0.1350 0.4101 0.069 Uiso calc R 1
C C12 0.65170(19) 0.29520(17) 0.50146(16) 0.0515(4) Uani d . 1
H H12A 0.5650 0.3302 0.5720 0.062 Uiso calc R 1
H H12B 0.7335 0.2581 0.5415 0.062 Uiso calc R 1
C C13 0.68583(18) 0.41842(18) 0.36886(16) 0.0513(4) Uani d . 1
C C14 0.76593(18) 0.61946(17) 0.51694(17) 0.0521(4) Uani d . 1
H H14 0.7918 0.6935 0.4337 0.062 Uiso calc R 1
C C15 0.77059(17) 0.61850(16) 0.65347(16) 0.0465(4) Uani d . 1
C C16 0.85426(18) 0.69650(17) 0.65992(18) 0.0527(4) Uani d . 1
C C17 0.8633(2) 0.6894(2) 0.7888(2) 0.0652(5) Uani d . 1
H H17 0.9219 0.7408 0.7902 0.078 Uiso calc R 1
C C18 0.7858(2) 0.6065(2) 0.91512(19) 0.0636(5) Uani d . 1
H H18 0.7921 0.6015 1.0021 0.076 Uiso calc R 1
C C19 0.6991(2) 0.53099(18) 0.91306(17) 0.0575(4) Uani d . 1
H H19 0.6456 0.4756 0.9986 0.069 Uiso calc R 1
C C20 0.69148(19) 0.53747(17) 0.78399(16) 0.0531(4) Uani d . 1
H H20 0.6319 0.4863 0.7838 0.064 Uiso calc R 1

loop_
_atom_site_aniso_label
_atom_site_aniso_U_11
_atom_site_aniso_U_22
_atom_site_aniso_U_33
_atom_site_aniso_U_12
_atom_site_aniso_U_13
_atom_site_aniso_U_23
Cl1 0.0818(4) 0.0877(4) 0.0702(3) -0.0477(3) -0.0113(3) -0.0033(3)
O1 0.0569(7) 0.0479(7) 0.0503(7) -0.0117(5) -0.0039(5) 0.0017(5)
O2 0.1218(12) 0.0829(9) 0.0375(7) -0.0500(9) -0.0240(7) -0.0048(6)
N1 0.0554(9) 0.0449(7) 0.0497(8) -0.0129(6) -0.0132(7) -0.0050(6)
N2 0.0770(10) 0.0548(8) 0.0317(7) -0.0258(7) -0.0169(6) -0.0009(6)
N3 0.0592(8) 0.0508(8) 0.0355(7) -0.0138(6) -0.0152(6) -0.0069(6)
C1 0.0593(10) 0.0391(8) 0.0472(9) -0.0176(7) -0.0120(8) -0.0021(7)
C2 0.0663(12) 0.0440(10) 0.0679(12) -0.0105(8) -0.0122(9) -0.0008(8)
C3 0.0829(15) 0.0456(10) 0.0685(12) -0.0140(10) -0.0238(11) 0.0077(9)
C4 0.0862(14) 0.0526(10) 0.0472(10) -0.0271(10) -0.0170(9) 0.0037(8)
C5 0.0674(11) 0.0475(9) 0.0406(8) -0.0256(8) -0.0135(8) -0.0083(7)
C6 0.0720(12) 0.0660(12) 0.0406(9) -0.0322(10) -0.0054(8) -0.0137(8)
C7 0.0591(11) 0.0713(12) 0.0569(11) -0.0189(9) -0.0071(9) -0.0237(9)
C8 0.0601(12) 0.0561(10) 0.0607(11) -0.0095(9) -0.0147(9) -0.0110(9)
C9 0.0571(10) 0.0400(8) 0.0422(8) -0.0193(7) -0.0155(7) -0.0059(7)
C10 0.0593(11) 0.0485(10) 0.0592(11) -0.0124(8) -0.0043(8) -0.0132(8)
C11 0.0600(11) 0.0564(10) 0.0473(9) -0.0171(8) -0.0049(8) -0.0145(8)
C12 0.0540(10) 0.0561(10) 0.0374(8) -0.0185(8) -0.0101(7) -0.0052(7)
C13 0.0564(10) 0.0567(10) 0.0372(9) -0.0179(8) -0.0109(7) -0.0088(7)
C14 0.0612(10) 0.0484(9) 0.0399(8) -0.0169(8) -0.0143(7) -0.0033(7)
C15 0.0511(9) 0.0427(8) 0.0408(8) -0.0080(7) -0.0147(7) -0.0085(6)
C16 0.0531(10) 0.0489(9) 0.0507(9) -0.0121(8) -0.0132(7) -0.0109(7)
C17 0.0741(12) 0.0634(11) 0.0704(12) -0.0187(10) -0.0288(10) -0.0222(9)
C18 0.0793(13) 0.0638(11) 0.0500(10) -0.0062(10) -0.0275(9) -0.0194(9)
C19 0.0680(11) 0.0542(10) 0.0405(9) -0.0117(8) -0.0138(8) -0.0083(7)
C20 0.0628(11) 0.0490(9) 0.0443(9) -0.0176(8) -0.0162(8) -0.0062(7)

loop_
_atom_type_symbol
_atom_type_description
_atom_type_scat_dispersion_real
_atom_type_scat_dispersion_imag
_atom_type_scat_source
C C 0.0033 0.0016 'International Tables Vol C Tables 4.2.6.8 and 6.1.1.4'
H H 0.0000 0.0000 'International Tables Vol C Tables 4.2.6.8 and 6.1.1.4'
N N 0.0061 0.0033 'International Tables Vol C Tables 4.2.6.8 and 6.1.1.4'
O O 0.0106 0.0060 'International Tables Vol C Tables 4.2.6.8 and 6.1.1.4'
Cl Cl 0.1484 0.1585 'International Tables Vol C Tables 4.2.6.8 and 6.1.1.4'

loop_
_geom_angle_atom_site_label_1
_geom_angle_atom_site_label_2
_geom_angle_atom_site_label_3
_geom_angle
C1 O1 C10 117.72(13)
C8 N1 C9 117.81(14)
C13 N2 N3 120.34(13)
C13 N2 H2 119.8
N3 N2 H2 119.8
C14 N3 N2 116.21(13)
O1 C1 C2 125.00(16)
O1 C1 C9 115.00(13)
C2 C1 C9 119.99(14)
C1 C2 C3 120.14(18)
C1 C2 H2A 119.9
C3 C2 H2A 119.9
C4 C3 C2 121.56(17)
C4 C3 H3 119.2
C2 C3 H3 119.2
C3 C4 C5 119.99(16)
C3 C4 H4 120.0
C5 C4 H4 120.0
C6 C5 C4 123.89(15)
C6 C5 C9 116.79(15)
C4 C5 C9 119.31(16)
C7 C6 C5 120.74(15)
C7 C6 H6 119.6
C5 C6 H6 119.6
C6 C7 C8 117.94(17)
C6 C7 H7 121.0
C8 C7 H7 121.0
N1 C8 C7 124.63(17)
N1 C8 H8 117.7
C7 C8 H8 117.7
N1 C9 C5 122.04(15)
N1 C9 C1 119.02(13)
C5 C9 C1 118.94(14)
O1 C10 C11 107.44(14)
O1 C10 H10A 110.2
C11 C10 H10A 110.2
O1 C10 H10B 110.2
C11 C10 H10B 110.2
H10A C10 H10B 108.5
C10 C11 C12 111.04(14)
C10 C11 H11A 109.4
C12 C11 H11A 109.4
C10 C11 H11B 109.4
C12 C11 H11B 109.4
H11A C11 H11B 108.0
C13 C12 C11 114.31(13)
C13 C12 H12A 108.7
C11 C12 H12A 108.7
C13 C12 H12B 108.7
C11 C12 H12B 108.7
H12A C12 H12B 107.6
O2 C13 N2 119.92(14)
O2 C13 C12 123.64(15)
N2 C13 C12 116.44(13)
N3 C14 C15 118.96(14)
N3 C14 H14 120.5
C15 C14 H14 120.5
C16 C15 C20 116.77(14)
C16 C15 C14 122.14(14)
C20 C15 C14 121.10(14)
C17 C16 C15 121.59(15)
C17 C16 Cl1 118.17(13)
C15 C16 Cl1 120.24(13)
C18 C17 C16 119.99(16)
C18 C17 H17 120.0
C16 C17 H17 120.0
C19 C18 C17 120.00(16)
C19 C18 H18 120.0
C17 C18 H18 120.0
C18 C19 C20 119.75(16)
C18 C19 H19 120.1
C20 C19 H19 120.1
C19 C20 C15 121.86(16)
C19 C20 H20 119.1
C15 C20 H20 119.1

loop_
_geom_bond_atom_site_label_1
_geom_bond_atom_site_label_2
_geom_bond_distance
Cl1 C16 1.7424(16)
O1 C1 1.3649(18)
O1 C10 1.433(2)
O2 C13 1.2188(19)
N1 C8 1.311(2)
N1 C9 1.362(2)
N2 C13 1.359(2)
N2 N3 1.3691(17)
N2 H2 0.8600
N3 C14 1.275(2)
C1 C2 1.366(2)
C1 C9 1.421(2)
C2 C3 1.404(3)
C2 H2A 0.9300
C3 C4 1.351(3)
C3 H3 0.9300
C4 C5 1.411(3)
C4 H4 0.9300
C5 C6 1.408(2)
C5 C9 1.418(2)
C6 C7 1.352(3)
C6 H6 0.9300
C7 C8 1.397(2)
C7 H7 0.9300
C8 H8 0.9300
C10 C11 1.510(2)
C10 H10A 0.9700
C10 H10B 0.9700
C11 C12 1.511(2)
C11 H11A 0.9700
C11 H11B 0.9700
C12 C13 1.500(2)
C12 H12A 0.9700
C12 H12B 0.9700
C14 C15 1.463(2)
C14 H14 0.9300
C15 C16 1.390(2)
C15 C20 1.394(2)
C16 C17 1.377(2)
C17 C18 1.372(3)
C17 H17 0.9300
C18 C19 1.372(3)
C18 H18 0.9300
C19 C20 1.375(2)
C19 H19 0.9300
C20 H20 0.9300

loop_
_geom_hbond_atom_site_label_D
_geom_hbond_atom_site_label_H
_geom_hbond_atom_site_label_A
_geom_hbond_site_symmetry_A
_geom_hbond_distance_DH
_geom_hbond_distance_HA
_geom_hbond_distance_DA
_geom_hbond_angle_DHA
N2 H2 N1 2_666 0.86 2.20 3.0375(18) 166

loop_
_geom_torsion_atom_site_label_1
_geom_torsion_atom_site_label_2
_geom_torsion_atom_site_label_3
_geom_torsion_atom_site_label_4
_geom_torsion
_geom_torsion_publ_flag
C13 N2 N3 C14 177.83(15) y
C10 O1 C1 C2 5.7(2) ?
C10 O1 C1 C9 -174.01(14) ?
O1 C1 C2 C3 179.72(18) ?
C9 C1 C2 C3 -0.6(3) ?
C1 C2 C3 C4 2.2(3) ?
C2 C3 C4 C5 -1.4(3) ?
C3 C4 C5 C6 177.92(18) ?
C3 C4 C5 C9 -0.9(3) ?
C4 C5 C6 C7 -179.63(17) ?
C9 C5 C6 C7 -0.8(2) ?
C5 C6 C7 C8 -0.9(3) ?
C9 N1 C8 C7 0.3(3) ?
C6 C7 C8 N1 1.2(3) ?
C8 N1 C9 C5 -2.2(2) ?
C8 N1 C9 C1 176.69(16) ?
C6 C5 C9 N1 2.4(2) ?
C4 C5 C9 N1 -178.68(15) ?
C6 C5 C9 C1 -176.47(14) ?
C4 C5 C9 C1 2.5(2) ?
O1 C1 C9 N1 -0.9(2) ?
C2 C1 C9 N1 179.39(16) ?
O1 C1 C9 C5 178.03(13) ?
C2 C1 C9 C5 -1.7(2) ?
C1 O1 C10 C11 -175.24(14) ?
O1 C10 C11 C12 67.81(19) y
C10 C11 C12 C13 -177.84(15) y
N3 N2 C13 O2 179.21(16) ?
N3 N2 C13 C12 -0.4(2) y
C11 C12 C13 O2 5.3(3) ?
C11 C12 C13 N2 -175.06(15) y
N2 N3 C14 C15 179.39(14) ?
N3 C14 C15 C16 159.27(16) ?
N3 C14 C15 C20 -20.2(2) ?
C20 C15 C16 C17 2.6(2) ?
C14 C15 C16 C17 -176.88(16) ?
C20 C15 C16 Cl1 -177.19(13) ?
C14 C15 C16 Cl1 3.4(2) ?
C15 C16 C17 C18 -1.5(3) ?
Cl1 C16 C17 C18 178.23(15) ?
C16 C17 C18 C19 -0.2(3) ?
C17 C18 C19 C20 0.7(3) ?
C18 C19 C20 C15 0.4(3) ?
C16 C15 C20 C19 -2.0(2) ?
C14 C15 C20 C19 177.46(16) ?

loop_
_cod_related_entry_id
_cod_related_entry_database
_cod_related_entry_code
1 ChemSpider 30655086
